data_7218582
loop_
_publ_author_name
'Forgan, Ross S.'
'Marshall, Ross J.'
'Struckmann, Mona'
'Bleine, Aurore B.'
'Long, De-Liang'
'Bernini, Mar\'ia C.'
'Fairen-Jimenez, David'

_publ_section_title
;
 Structure-directing factors when introducing hydrogen bond functionality
 to metal--organic frameworks
;
_journal_issue 2
_journal_name_full CrystEngComm
_journal_page_first 299
_journal_paper_doi 10.1039/C4CE01379D
_journal_volume 17
_journal_year 2015
_chemical_formula_moiety 'C39 H25 N3 O9 Zn2, 6(C3 H7 N O)'
_chemical_formula_sum 'C57 H67 N9 O15 Zn2'
_chemical_formula_weight 1248.93
_space_group_crystal_system triclinic
_space_group_IT_number 2
_space_group_name_Hall '-P 1'
_space_group_name_H-M_alt 'P -1'
_symmetry_space_group_name_Hall '-P 1'
_symmetry_space_group_name_H-M 'P -1'
_atom_sites_solution_hydrogens geom
_atom_sites_solution_primary direct
_atom_sites_solution_secondary difmap
_audit_creation_method SHELXL-2014/7
_cell_angle_alpha 98.484(2)
_cell_angle_beta 102.682(2)
_cell_angle_gamma 104.206(3)
_cell_formula_units_Z 2
_cell_length_a 15.1431(6)
_cell_length_b 15.2322(6)
_cell_length_c 16.0597(4)
_cell_measurement_reflns_used 23092
_cell_measurement_temperature 150(2)
_cell_measurement_theta_max 25.7
_cell_measurement_theta_min 2.81
_cell_volume 3423.1(2)
_computing_cell_refinement
;
CrysAlisPro, Agilent Technologies,
Version 1.171.36.28 (release 01-02-2013 CrysAlis171 .NET)
(compiled Feb  1 2013,16:14:44)
;
_computing_data_collection
;
CrysAlisPro, Agilent Technologies,
Version 1.171.36.28 (release 01-02-2013 CrysAlis171 .NET)
(compiled Feb  1 2013,16:14:44)
;
_computing_data_reduction
;
CrysAlisPro, Agilent Technologies,
Version 1.171.36.28 (release 01-02-2013 CrysAlis171 .NET)
(compiled Feb  1 2013,16:14:44)
;
_computing_molecular_graphics Diamond3
_computing_publication_material WinGX
_computing_structure_refinement 'SHELXL-2014/7 (Sheldrick, 2014)'
_computing_structure_solution 'SHELXS-2008 (Sheldrick, 2008)'
_diffrn_ambient_temperature 150(2)
_diffrn_measured_fraction_theta_full 0.998
_diffrn_measured_fraction_theta_max 0.992
_diffrn_measurement_device_type 'Oxford Xcalibur, Atlas, Gemini ultra'
_diffrn_measurement_method '\w & \p scans'
_diffrn_radiation_type MoK\a
_diffrn_radiation_wavelength 0.71073
_diffrn_reflns_av_R_equivalents 0.0360
_diffrn_reflns_av_unetI/netI 0.0311
_diffrn_reflns_Laue_measured_fraction_full 0.998
_diffrn_reflns_Laue_measured_fraction_max 0.992
_diffrn_reflns_limit_h_max 18
_diffrn_reflns_limit_h_min -18
_diffrn_reflns_limit_k_max 18
_diffrn_reflns_limit_k_min -18
_diffrn_reflns_limit_l_max 19
_diffrn_reflns_limit_l_min -19
_diffrn_reflns_number 54284
_diffrn_reflns_point_group_measured_fraction_full 0.998
_diffrn_reflns_point_group_measured_fraction_max 0.992
_diffrn_reflns_theta_full 25.242
_diffrn_reflns_theta_max 25.772
_diffrn_reflns_theta_min 2.818
_diffrn_source 'Enhance (Mo) X-ray Source'
_exptl_absorpt_coefficient_mu 0.764
_exptl_absorpt_correction_T_max 0.717
_exptl_absorpt_correction_T_min 0.447
_exptl_absorpt_correction_type analytical
_exptl_absorpt_process_details
;
CrysAlisPro, Agilent Technologies,
Version 1.171.35.19 (release 27-10-2011 CrysAlis171 .NET)
(compiled Oct 27 2011,15:02:11)
Analytical numeric absorption correction using a multifaceted crystal
            model based on expressions derived by R.C. Clark & J.S. Reid.
(Clark, R. C. & Reid, J. S. (1995). Acta Cryst. A51, 887-897)
;
_exptl_crystal_colour colourless
_exptl_crystal_density_diffrn 1.212
_exptl_crystal_density_method none
_exptl_crystal_description block
_exptl_crystal_F_000 1304
_exptl_crystal_size_max 0.408
_exptl_crystal_size_mid 0.356
_exptl_crystal_size_min 0.142
_refine_diff_density_max 1.41
_refine_diff_density_min -0.55
_refine_diff_density_rms 0.13
_refine_ls_extinction_method none
_refine_ls_goodness_of_fit_ref 1.062
_refine_ls_hydrogen_treatment constr
_refine_ls_matrix_type full
_refine_ls_number_parameters 567
_refine_ls_number_reflns 13023
_refine_ls_number_restraints 18
_refine_ls_restrained_S_all 1.066
_refine_ls_R_factor_all 0.0759
_refine_ls_R_factor_gt 0.0662
_refine_ls_shift/su_max 0.001
_refine_ls_shift/su_mean 0.000
_refine_ls_structure_factor_coef Fsqd
_refine_ls_weighting_details 'w=1/[\s^2^(Fo^2^)+(0.1083P)^2^+13.3192P] where P=(Fo^2^+2Fc^2^)/3'
_refine_ls_weighting_scheme calc
_refine_ls_wR_factor_gt 0.2062
_refine_ls_wR_factor_ref 0.2157
_reflns_Friedel_coverage 0.000
_reflns_number_gt 10902
_reflns_number_total 13023
_reflns_threshold_expression 'I > 2\s(I)'
_cod_data_source_file c4ce01379d2.cif
_cod_data_source_block rsfabb154
_cod_depositor_comments 'Adding full bibliography for 7218580--7218583.cif.'
_cod_database_code 7218582
_shelx_shelxl_version_number 2014/7
_shelx_space_group_comment
;
The symmetry employed for this shelxl refinement is uniquely defined
by the following loop, which should always be used as a source of
symmetry information in preference to the above space-group names.
They are only intended as comments.
;
_shelx_estimated_absorpt_t_min 0.746
_shelx_estimated_absorpt_t_max 0.899

loop_
_space_group_symop_operation_xyz
'x, y, z'
'-x, -y, -z'

loop_
_atom_site_label
_atom_site_type_symbol
_atom_site_fract_x
_atom_site_fract_y
_atom_site_fract_z
_atom_site_U_iso_or_equiv
_atom_site_adp_type
_atom_site_occupancy
_atom_site_site_symmetry_order
_atom_site_calc_flag
_atom_site_refinement_flags_posn
_atom_site_refinement_flags_adp
_atom_site_refinement_flags_occupancy
_atom_site_disorder_assembly
_atom_site_disorder_group
C1 C 0.3761(3) 0.9810(3) 0.3121(3) 0.0253(9) Uani 1 1 d . . . . .
C2 C 0.3739(4) 1.0786(3) 0.3100(3) 0.0302(10) Uani 1 1 d . . . . .
C3 C 0.3760(4) 1.1386(3) 0.3841(3) 0.0323(10) Uani 1 1 d . . . . .
H3 H 0.3811 1.1186 0.4378 0.039 Uiso 1 1 calc R U . . .
C4 C 0.3707(4) 1.2280(3) 0.3812(3) 0.0378(12) Uani 1 1 d . . . . .
H4 H 0.3708 1.2678 0.4326 0.045 Uiso 1 1 calc R U . . .
C5 C 0.3654(5) 1.2603(3) 0.3036(3) 0.0433(13) Uani 1 1 d . . . . .
C6 C 0.3675(6) 1.2004(4) 0.2302(4) 0.062(2) Uani 1 1 d . . . . .
H6 H 0.3669 1.2214 0.1773 0.074 Uiso 1 1 calc R U . . .
C7 C 0.3704(5) 1.1104(4) 0.2331(4) 0.0532(17) Uani 1 1 d . . . . .
H7 H 0.3699 1.0702 0.1817 0.064 Uiso 1 1 calc R U . . .
C8 C 0.1834(3) 0.7885(3) 0.2757(3) 0.0309(10) Uani 1 1 d . . . . .
C9 C 0.0881(3) 0.7964(4) 0.2812(3) 0.0386(12) Uani 1 1 d . . . . .
C10 C 0.0207(4) 0.7973(7) 0.2085(4) 0.073(2) Uani 1 1 d . . . . .
H10 H 0.0334 0.7900 0.1529 0.087 Uiso 1 1 calc R U . . .
C11 C -0.0652(4) 0.8086(7) 0.2154(4) 0.081(3) Uani 1 1 d . . . . .
H11 H -0.1101 0.8097 0.1642 0.097 Uiso 1 1 calc R U . . .
C12 C -0.0880(4) 0.8184(5) 0.2941(3) 0.0477(15) Uani 1 1 d . . . . .
C13 C -0.0189(4) 0.8178(6) 0.3673(4) 0.067(2) Uani 1 1 d . . . . .
H13 H -0.0317 0.8249 0.4229 0.080 Uiso 1 1 calc R U . . .
C14 C 0.0663(4) 0.8072(6) 0.3614(4) 0.067(2) Uani 1 1 d . . . . .
H14 H 0.1117 0.8072 0.4127 0.080 Uiso 1 1 calc R U . . .
C15 C 0.3476(3) 1.6351(3) 0.2932(3) 0.0267(9) Uani 1 1 d . . . . .
C16 C 0.3499(4) 1.5371(3) 0.2956(3) 0.0348(11) Uani 1 1 d . . . . .
C17 C 0.3179(5) 1.4685(4) 0.2199(3) 0.0469(14) Uani 1 1 d . . . . .
H17 H 0.2928 1.4830 0.1657 0.056 Uiso 1 1 calc R U . . .
C18 C 0.3222(5) 1.3787(4) 0.2225(4) 0.0509(16) Uani 1 1 d . . . . .
H18 H 0.2993 1.3325 0.1701 0.061 Uiso 1 1 calc R U . . .
C19 C 0.3593(5) 1.3556(3) 0.3008(3) 0.0453(14) Uani 1 1 d . . . . .
C20 C 0.3971(5) 1.4266(4) 0.3767(4) 0.0532(16) Uani 1 1 d . . . . .
H20 H 0.4260 1.4132 0.4302 0.064 Uiso 1 1 calc R U . . .
C21 C 0.3923(5) 1.5161(4) 0.3739(4) 0.0474(14) Uani 1 1 d . . . . .
H21 H 0.4180 1.5634 0.4255 0.057 Uiso 1 1 calc R U . . .
C22 C 0.5394(3) 0.8318(3) 0.3184(3) 0.0266(9) Uani 1 1 d . . . . .
C23 C 0.6389(3) 0.8364(4) 0.3134(3) 0.0323(10) Uani 1 1 d . . . . .
C24 C 0.6570(4) 0.8185(5) 0.2340(3) 0.0472(15) Uani 1 1 d . . . . .
H24 H 0.6082 0.8093 0.1823 0.057 Uiso 1 1 calc R U . . .
C25 C 0.7456(4) 0.8137(5) 0.2277(4) 0.0554(17) Uani 1 1 d . . . . .
H25 H 0.7562 0.8005 0.1716 0.066 Uiso 1 1 calc R U . . .
C26 C -0.1817(3) 0.8277(5) 0.3011(3) 0.0445(14) Uani 1 1 d . . . . .
C27 C -0.2005(4) 0.8476(7) 0.3809(4) 0.086(3) Uani 1 1 d . . . . .
H27 H -0.1518 0.8570 0.4329 0.103 Uiso 1 1 calc R U . . .
C28 C 0.7118(4) 0.8542(7) 0.3871(4) 0.076(3) Uani 1 1 d . . . . .
H28 H 0.7019 0.8713 0.4429 0.092 Uiso 1 1 calc R U . . .
C29 C 0.3803(4) 0.7644(4) 0.5608(3) 0.0417(13) Uani 1 1 d . . . . .
H29 H 0.3777 0.7070 0.5264 0.050 Uiso 1 1 calc R U . . .
C30 C 0.3765(5) 0.7682(4) 0.6469(4) 0.0550(16) Uani 1 1 d . . . . .
H30 H 0.3691 0.7138 0.6701 0.066 Uiso 1 1 calc R U . . .
C31 C 0.3836(5) 0.8515(4) 0.6977(3) 0.0481(14) Uani 1 1 d . . . . .
C32 C 0.3924(4) 0.9283(4) 0.6604(3) 0.0390(12) Uani 1 1 d . . . . .
H32 H 0.3974 0.9870 0.6939 0.047 Uiso 1 1 calc R U . . .
C33 C 0.3937(3) 0.9189(3) 0.5745(3) 0.0300(10) Uani 1 1 d . . . . .
H33 H 0.3993 0.9721 0.5494 0.036 Uiso 1 1 calc R U . . .
C34 C 0.3895(6) 0.8693(5) 0.7951(4) 0.0636(18) Uani 1 1 d . . . . .
C35 C 0.4058(4) 0.8511(4) 0.0648(3) 0.0409(12) Uani 1 1 d . . . . .
H35 H 0.4505 0.8946 0.1134 0.049 Uiso 1 1 calc R U . . .
C36 C 0.4122(5) 0.8587(5) -0.0185(4) 0.0585(17) Uani 1 1 d . . . . .
H36 H 0.4599 0.9075 -0.0270 0.070 Uiso 1 1 calc R U . . .
C37 C 0.3475(5) 0.7935(5) -0.0901(4) 0.0610(18) Uani 1 1 d . . . . .
C38 C 0.2806(6) 0.7255(6) -0.0749(4) 0.082(3) Uani 1 1 d . . . . .
H38 H 0.2364 0.6795 -0.1220 0.098 Uiso 1 1 calc R U . . .
C39 C 0.2776(5) 0.7242(5) 0.0099(3) 0.0601(19) Uani 1 1 d . . . . .
H39 H 0.2289 0.6773 0.0196 0.072 Uiso 1 1 calc R U . . .
N1 N 0.3875(3) 0.8381(2) 0.5248(2) 0.0242(7) Uani 1 1 d . . . . .
N2 N 0.3493(5) 0.7944(4) 0.8230(3) 0.0723(19) Uani 1 1 d . . . . .
H2 H 0.3222 0.7421 0.7841 0.087 Uiso 1 1 calc R U . . .
N3 N 0.3385(3) 0.7844(3) 0.0789(2) 0.0294(8) Uani 1 1 d . . . . .
O1 O 0.3617(3) 0.9273(2) 0.2400(2) 0.0339(8) Uani 1 1 d . . . . .
O2 O 0.3904(2) 0.9598(2) 0.3858(2) 0.0284(7) Uani 1 1 d . . . . .
O3 O 0.2426(2) 0.7944(2) 0.3461(2) 0.0353(8) Uani 1 1 d . . . . .
O4 O 0.1975(2) 0.7766(3) 0.2010(2) 0.0373(8) Uani 1 1 d . . . . .
O5 O 0.3170(2) 0.6529(2) 0.2198(2) 0.0294(7) Uani 1 1 d . . . . .
O6 O 0.3776(2) 0.6917(2) 0.3657(2) 0.0292(7) Uani 1 1 d . . . . .
O7 O 0.5264(2) 0.8541(2) 0.3929(2) 0.0296(7) Uani 1 1 d . . . . .
O8 O 0.4767(2) 0.8052(2) 0.2475(2) 0.0305(7) Uani 1 1 d . . . . .
O9 O 0.4252(4) 0.9490(3) 0.8419(2) 0.0677(15) Uani 1 1 d . . . . .
Zn1 Zn 0.38853(3) 0.82902(3) 0.39747(3) 0.01664(14) Uani 1 1 d . . . . .
Zn2 Zn 0.33348(3) 0.78512(3) 0.20377(3) 0.01708(14) Uani 1 1 d . . . . .
O11 O 0.2341(6) 0.6196(6) 0.7313(5) 0.054(2) Uiso 0.5 1 d D . P . .
N4 N 0.1419(8) 0.4756(7) 0.6600(7) 0.061(3) Uiso 0.5 1 d D . P . .
C41 C 0.1840(11) 0.5656(9) 0.6651(9) 0.072(4) Uiso 0.5 1 d D . P . .
C42 C 0.0810(17) 0.4148(16) 0.5754(13) 0.125(8) Uiso 0.5 1 d D . P . .
C43 C 0.1540(11) 0.4341(11) 0.7343(9) 0.072(4) Uiso 0.5 1 d D . P . .
O12 O 0.1205(9) 0.2184(8) 0.4265(8) 0.086(3) Uiso 0.5 1 d D . P . .
N5 N 0.1081(8) 0.1133(7) 0.3050(7) 0.059(3) Uiso 0.5 1 d D . P . .
C44 C 0.1160(12) 0.1979(10) 0.3479(9) 0.076(4) Uiso 0.5 1 d D . P . .
C45 C 0.1055(16) 0.0673(15) 0.2189(12) 0.109(7) Uiso 0.5 1 d D . P . .
C46 C 0.1168(14) 0.0462(12) 0.3610(12) 0.089(5) Uiso 0.5 1 d D . P . .
O13 O 0.2912(12) 0.0498(13) 0.9830(12) 0.059(6) Uiso 0.243(13) 1 d D . P A 1
N6 N 0.1638(14) 0.0935(13) 0.9966(16) 0.145(8) Uiso 0.5 1 d D . P A 1
C47 C 0.2038(14) 0.0172(15) 0.9961(13) 0.025(5) Uiso 0.243(13) 1 d D . P A 1
C48 C 0.2181(18) 0.1919(15) 0.9979(17) 0.126(8) Uiso 0.5 1 d D . P A 1
C49 C 0.0650(18) 0.033(2) 0.983(2) 0.156(11) Uiso 0.5 1 d D . P A 1
O13' O 0.1783(12) -0.0334(13) 1.0060(12) 0.059(6) Uiso 0.257(13) 1 d D . P A 2
C47' C 0.2291(14) 0.0458(14) 1.0029(15) 0.037(6) Uiso 0.257(13) 1 d D . P A 2
O14 O 0.3284(11) 0.5515(11) 0.5624(11) 0.063(4) Uiso 0.3 1 d D . P . .
N7 N 0.3666(11) 0.4487(11) 0.6459(10) 0.049(4) Uiso 0.3 1 d D . P . .
C50 C 0.384(3) 0.536(2) 0.624(3) 0.160(18) Uiso 0.3 1 d D . P . .
C51 C 0.341(2) 0.3496(14) 0.6068(18) 0.081(7) Uiso 0.3 1 d D . P . .
C52 C 0.4166(18) 0.4219(18) 0.7291(15) 0.073(7) Uiso 0.3 1 d D . P . .

loop_
_atom_site_aniso_label
_atom_site_aniso_U_11
_atom_site_aniso_U_22
_atom_site_aniso_U_33
_atom_site_aniso_U_23
_atom_site_aniso_U_13
_atom_site_aniso_U_12
C1 0.033(2) 0.021(2) 0.029(2) 0.0094(18) 0.0158(19) 0.0124(18)
C2 0.047(3) 0.020(2) 0.030(2) 0.0102(18) 0.016(2) 0.0133(19)
C3 0.052(3) 0.025(2) 0.028(2) 0.0130(19) 0.017(2) 0.017(2)
C4 0.065(3) 0.025(2) 0.030(2) 0.0068(19) 0.016(2) 0.022(2)
C5 0.083(4) 0.026(2) 0.033(3) 0.014(2) 0.021(3) 0.027(3)
C6 0.138(7) 0.033(3) 0.034(3) 0.020(2) 0.033(4) 0.043(4)
C7 0.114(6) 0.032(3) 0.031(3) 0.013(2) 0.031(3) 0.039(3)
C8 0.023(2) 0.037(2) 0.039(3) 0.014(2) 0.012(2) 0.0115(19)
C9 0.023(2) 0.065(3) 0.037(3) 0.020(2) 0.014(2) 0.020(2)
C10 0.042(3) 0.165(8) 0.034(3) 0.029(4) 0.021(3) 0.056(4)
C11 0.039(3) 0.193(9) 0.035(3) 0.037(4) 0.017(3) 0.062(5)
C12 0.029(3) 0.092(5) 0.032(3) 0.019(3) 0.014(2) 0.026(3)
C13 0.036(3) 0.147(7) 0.031(3) 0.021(4) 0.015(2) 0.044(4)
C14 0.034(3) 0.142(7) 0.035(3) 0.024(4) 0.010(2) 0.042(4)
C15 0.034(2) 0.022(2) 0.031(2) 0.0109(18) 0.0156(19) 0.0133(18)
C16 0.058(3) 0.022(2) 0.032(2) 0.0110(19) 0.017(2) 0.019(2)
C17 0.080(4) 0.028(3) 0.031(3) 0.007(2) 0.002(3) 0.024(3)
C18 0.094(5) 0.026(3) 0.030(3) 0.004(2) 0.002(3) 0.026(3)
C19 0.086(4) 0.024(2) 0.034(3) 0.010(2) 0.019(3) 0.025(3)
C20 0.093(5) 0.035(3) 0.036(3) 0.012(2) 0.010(3) 0.030(3)
C21 0.079(4) 0.031(3) 0.035(3) 0.007(2) 0.009(3) 0.024(3)
C22 0.022(2) 0.034(2) 0.031(2) 0.0116(19) 0.0128(18) 0.0124(18)
C23 0.021(2) 0.052(3) 0.030(2) 0.009(2) 0.0107(18) 0.016(2)
C24 0.024(2) 0.095(5) 0.030(3) 0.016(3) 0.009(2) 0.027(3)
C25 0.034(3) 0.115(6) 0.029(3) 0.017(3) 0.016(2) 0.035(3)
C26 0.024(2) 0.085(4) 0.032(3) 0.014(3) 0.012(2) 0.023(3)
C27 0.026(3) 0.206(10) 0.029(3) 0.013(4) 0.007(2) 0.044(4)
C28 0.030(3) 0.180(9) 0.026(3) 0.008(4) 0.012(2) 0.045(4)
C29 0.071(4) 0.030(2) 0.029(3) 0.013(2) 0.023(3) 0.012(2)
C30 0.095(5) 0.043(3) 0.034(3) 0.023(2) 0.030(3) 0.012(3)
C31 0.065(4) 0.054(3) 0.025(3) 0.007(2) 0.022(3) 0.008(3)
C32 0.052(3) 0.040(3) 0.025(2) 0.002(2) 0.019(2) 0.007(2)
C33 0.037(3) 0.029(2) 0.026(2) 0.0063(18) 0.0163(19) 0.0065(19)
C34 0.086(5) 0.064(4) 0.041(3) 0.021(3) 0.030(3) 0.006(4)
C35 0.051(3) 0.046(3) 0.026(2) 0.011(2) 0.016(2) 0.007(2)
C36 0.069(4) 0.061(4) 0.052(4) 0.027(3) 0.037(3) 0.003(3)
C37 0.085(5) 0.062(4) 0.025(3) 0.008(3) 0.019(3) -0.001(3)
C38 0.099(6) 0.082(5) 0.028(3) 0.004(3) 0.014(3) -0.031(4)
C39 0.062(4) 0.071(4) 0.023(3) 0.003(3) 0.011(3) -0.020(3)
N1 0.0309(19) 0.0258(18) 0.0197(17) 0.0087(14) 0.0125(15) 0.0076(15)
N2 0.111(5) 0.048(3) 0.034(3) -0.001(2) 0.026(3) -0.021(3)
N3 0.033(2) 0.038(2) 0.0178(18) 0.0082(16) 0.0105(15) 0.0076(17)
O1 0.058(2) 0.0221(15) 0.0317(18) 0.0094(13) 0.0228(16) 0.0189(15)
O2 0.0429(19) 0.0206(15) 0.0295(16) 0.0119(13) 0.0139(14) 0.0153(13)
O3 0.0197(16) 0.047(2) 0.042(2) 0.0133(16) 0.0091(14) 0.0129(14)
O4 0.0257(17) 0.058(2) 0.041(2) 0.0196(17) 0.0174(15) 0.0220(16)
O5 0.0419(18) 0.0197(15) 0.0291(17) 0.0095(12) 0.0078(14) 0.0124(13)
O6 0.0473(19) 0.0192(14) 0.0269(16) 0.0079(13) 0.0133(14) 0.0152(14)
O7 0.0235(15) 0.0402(18) 0.0288(17) 0.0048(14) 0.0128(13) 0.0124(13)
O8 0.0205(15) 0.0465(19) 0.0300(17) 0.0142(15) 0.0090(13) 0.0138(14)
O9 0.115(4) 0.042(2) 0.0243(19) 0.0003(17) 0.027(2) -0.019(2)
Zn1 0.0209(3) 0.0180(2) 0.0162(2) 0.00690(17) 0.00874(18) 0.00951(18)
Zn2 0.0207(3) 0.0198(2) 0.0164(2) 0.00750(18) 0.00897(18) 0.01033(18)

loop_
_atom_type_symbol
_atom_type_description
_atom_type_scat_dispersion_real
_atom_type_scat_dispersion_imag
_atom_type_scat_source
C C 0.0033 0.0016 'International Tables Vol C Tables 4.2.6.8 and 6.1.1.4'
H H 0.0000 0.0000 'International Tables Vol C Tables 4.2.6.8 and 6.1.1.4'
N N 0.0061 0.0033 'International Tables Vol C Tables 4.2.6.8 and 6.1.1.4'
O O 0.0106 0.0060 'International Tables Vol C Tables 4.2.6.8 and 6.1.1.4'
Zn Zn 0.2839 1.4301 'International Tables Vol C Tables 4.2.6.8 and 6.1.1.4'

loop_
_geom_angle_atom_site_label_1
_geom_angle_atom_site_label_2
_geom_angle_atom_site_label_3
_geom_angle
_geom_angle_site_symmetry_1
_geom_angle_site_symmetry_3
O1 C1 O2 125.8(4) . .
O1 C1 C2 117.1(4) . .
O2 C1 C2 117.1(4) . .
C3 C2 C7 118.7(4) . .
C3 C2 C1 121.0(4) . .
C7 C2 C1 120.3(4) . .
C2 C3 C4 120.8(4) . .
C3 C4 C5 121.0(4) . .
C6 C5 C4 117.6(4) . .
C6 C5 C19 121.6(5) . .
C4 C5 C19 120.8(5) . .
C7 C6 C5 121.0(5) . .
C2 C7 C6 120.8(5) . .
O3 C8 O4 125.4(4) . .
O3 C8 C9 117.2(4) . .
O4 C8 C9 117.3(4) . .
C10 C9 C14 117.7(5) . .
C10 C9 C8 121.6(5) . .
C14 C9 C8 120.6(5) . .
C9 C10 C11 120.7(5) . .
C10 C11 C12 122.2(5) . .
C11 C12 C13 116.5(5) . .
C11 C12 C26 122.1(5) . .
C13 C12 C26 121.4(5) . .
C14 C13 C12 121.8(5) . .
C13 C14 C9 121.0(5) . .
O6 C15 O5 126.4(4) 1_565 1_565
O6 C15 C16 115.9(4) 1_565 .
O5 C15 C16 117.8(4) 1_565 .
C17 C16 C21 118.8(4) . .
C17 C16 C15 121.1(4) . .
C21 C16 C15 119.9(4) . .
C16 C17 C18 120.7(5) . .
C17 C18 C19 121.0(5) . .
C18 C19 C20 118.2(5) . .
C18 C19 C5 121.2(5) . .
C20 C19 C5 120.4(5) . .
C21 C20 C19 120.5(5) . .
C20 C21 C16 120.6(5) . .
O8 C22 O7 125.8(4) . .
O8 C22 C23 116.2(4) . .
O7 C22 C23 118.0(4) . .
C24 C23 C28 118.4(4) . .
C24 C23 C22 120.0(4) . .
C28 C23 C22 121.6(4) . .
C23 C24 C25 121.1(5) . .
C26 C25 C24 121.1(5) 1_655 .
C25 C26 C27 117.2(5) 1_455 .
C25 C26 C12 121.0(5) 1_455 .
C27 C26 C12 121.7(5) . .
C26 C27 C28 121.6(5) . 1_455
C23 C28 C27 120.5(5) . 1_655
N1 C29 C30 122.5(5) . .
C31 C30 C29 119.0(5) . .
C30 C31 C32 118.3(5) . .
C30 C31 C34 125.6(5) . .
C32 C31 C34 115.9(5) . .
C33 C32 C31 119.4(5) . .
N1 C33 C32 122.6(4) . .
O9 C34 N2 124.5(6) . .
O9 C34 C31 120.9(5) . .
N2 C34 C31 114.5(6) . .
N3 C35 C36 121.9(5) . .
C35 C36 C37 119.1(5) . .
C38 C37 C36 118.4(5) . .
C38 C37 N2 118.2(6) . 1_554
C36 C37 N2 123.3(6) . 1_554
C37 C38 C39 118.8(6) . .
N3 C39 C38 124.0(6) . .
C29 N1 C33 118.2(4) . .
C29 N1 Zn1 121.4(3) . .
C33 N1 Zn1 120.4(3) . .
C34 N2 C37 124.7(6) . 1_556
C39 N3 C35 117.7(4) . .
C39 N3 Zn2 124.5(3) . .
C35 N3 Zn2 117.8(3) . .
C1 O1 Zn2 132.7(3) . .
C1 O2 Zn1 121.2(3) . .
C8 O3 Zn1 139.4(3) . .
C8 O4 Zn2 113.4(3) . .
C15 O5 Zn2 121.6(3) 1_545 .
C15 O6 Zn1 131.2(3) 1_545 .
C22 O7 Zn1 116.0(3) . .
C22 O8 Zn2 138.1(3) . .
O2 Zn1 N1 99.97(13) . .
O2 Zn1 O6 161.06(13) . .
N1 Zn1 O6 98.58(13) . .
O2 Zn1 O7 90.99(13) . .
N1 Zn1 O7 107.47(14) . .
O6 Zn1 O7 87.03(13) . .
O2 Zn1 O3 86.35(14) . .
N1 Zn1 O3 96.61(14) . .
O6 Zn1 O3 87.79(14) . .
O7 Zn1 O3 155.85(13) . .
O2 Zn1 Zn2 85.04(9) . .
N1 Zn1 Zn2 163.71(11) . .
O6 Zn1 Zn2 76.07(9) . .
O7 Zn1 Zn2 87.80(9) . .
O3 Zn1 Zn2 68.07(10) . .
O4 Zn2 N3 104.32(15) . .
O4 Zn2 O5 92.19(14) . .
N3 Zn2 O5 106.79(14) . .
O4 Zn2 O8 162.20(14) . .
N3 Zn2 O8 92.93(14) . .
O5 Zn2 O8 86.90(13) . .
O4 Zn2 O1 87.03(15) . .
N3 Zn2 O1 95.20(14) . .
O5 Zn2 O1 157.45(13) . .
O8 Zn2 O1 87.05(14) . .
O4 Zn2 Zn1 90.96(10) . .
N3 Zn2 Zn1 161.17(11) . .
O5 Zn2 Zn1 83.13(9) . .
O8 Zn2 Zn1 71.27(9) . .
O1 Zn2 Zn1 74.35(9) . .
C41 N4 C43 122.1(12) . .
C41 N4 C42 120.7(14) . .
C43 N4 C42 117.3(14) . .
O11 C41 N4 124.8(14) . .
C44 N5 C45 139.0(14) . .
C44 N5 C46 114.3(13) . .
C45 N5 C46 106.1(14) . .
O12 C44 N5 124.5(15) . .
C47 N6 C49 93.8(19) . .
C47 N6 C48 124(2) . .
C49 N6 C48 141(2) . .
O13 C47 N6 105.5(19) . .
C50 N7 C51 142(3) . .
C50 N7 C52 128(2) . .
C51 N7 C52 84.9(17) . .
O14 C50 N7 122(3) . .
N7 C51 C52 49.2(10) . .
N7 C52 C51 45.9(10) . .

loop_
_geom_bond_atom_site_label_1
_geom_bond_atom_site_label_2
_geom_bond_distance
_geom_bond_site_symmetry_2
C1 O1 1.256(5) .
C1 O2 1.261(5) .
C1 C2 1.500(6) .
C2 C3 1.378(6) .
C2 C7 1.387(7) .
C3 C4 1.391(6) .
C4 C5 1.398(7) .
C5 C6 1.391(7) .
C5 C19 1.483(7) .
C6 C7 1.390(7) .
C8 O3 1.254(6) .
C8 O4 1.260(6) .
C8 C9 1.498(6) .
C9 C10 1.376(8) .
C9 C14 1.396(8) .
C10 C11 1.378(8) .
C11 C12 1.379(8) .
C12 C13 1.395(8) .
C12 C26 1.486(7) .
C13 C14 1.361(8) .
C15 O6 1.259(5) 1_565
C15 O5 1.262(5) 1_565
C15 C16 1.508(6) .
C16 C17 1.386(7) .
C16 C21 1.400(7) .
C17 C18 1.391(7) .
C18 C19 1.391(7) .
C19 C20 1.409(8) .
C20 C21 1.389(7) .
C22 O8 1.249(5) .
C22 O7 1.266(5) .
C22 C23 1.512(6) .
C23 C24 1.365(7) .
C23 C28 1.371(7) .
C24 C25 1.386(7) .
C25 C26 1.374(7) 1_655
C26 C25 1.374(7) 1_455
C26 C27 1.380(8) .
C27 C28 1.381(8) 1_455
C28 C27 1.381(8) 1_655
C29 N1 1.327(6) .
C29 C30 1.390(7) .
C30 C31 1.370(8) .
C31 C32 1.382(8) .
C31 C34 1.526(8) .
C32 C33 1.370(6) .
C33 N1 1.336(6) .
C34 O9 1.249(8) .
C34 N2 1.344(8) .
C35 N3 1.335(6) .
C35 C36 1.382(7) .
C36 C37 1.400(9) .
C37 C38 1.351(9) .
C37 N2 1.403(7) 1_554
C38 C39 1.376(8) .
C39 N3 1.325(7) .
N1 Zn1 2.033(3) .
N2 C37 1.403(7) 1_556
N3 Zn2 2.021(4) .
O1 Zn2 2.068(3) .
O2 Zn1 2.022(3) .
O3 Zn1 2.084(3) .
O4 Zn2 2.021(3) .
O5 C15 1.262(5) 1_545
O5 Zn2 2.030(3) .
O6 C15 1.259(5) 1_545
O6 Zn1 2.034(3) .
O7 Zn1 2.048(3) .
O8 Zn2 2.058(3) .
Zn1 Zn2 2.9653(6) .
O11 C41 1.210(13) .
N4 C41 1.344(14) .
N4 C43 1.428(14) .
N4 C42 1.487(16) .
O12 C44 1.237(14) .
N5 C44 1.333(14) .
N5 C45 1.441(16) .
N5 C46 1.469(15) .
O13 C47 1.369(17) .
N6 C47 1.437(17) .
N6 C49 1.499(18) .
N6 C48 1.518(17) .
O13' C47' 1.276(17) .
O14 C50 1.242(19) .
N7 C50 1.397(19) .
N7 C51 1.466(17) .
N7 C52 1.548(17) .
C51 C52 2.04(4) .
